data_4322487
loop_
_publ_author_name
'Tristram Chivers'
'Andrew Downard'
'Masood Parvez'

_publ_section_title
;
 Entrapment of Lithium Salts by the Lithium Amidinate Li[(nBu)C(NtBu)2]
;
_journal_name_full 'Inorganic Chemistry'
_journal_page_first 4347
_journal_page_last 4353
_journal_paper_doi 10.1021/ic990757v
_journal_volume 38
_journal_year 1999
_chemical_formula_moiety 'C30 H62 Cl Li3 N4 O '
_chemical_formula_sum 'C30 H62 Cl Li3 N4 O'
_chemical_formula_weight 551.12
_space_group_IT_number 14
_symmetry_cell_setting monoclinic
_symmetry_Int_Tables_number 14
_symmetry_space_group_name_Hall '-P 2yn'
_symmetry_space_group_name_H-M 'P 1 21/n 1'
_audit_creation_date 1999-02-25
_audit_creation_method 'by teXsan v1.7'
_cell_angle_alpha 90
_cell_angle_beta 99.78(4)
_cell_angle_gamma 90
_cell_formula_units_Z 4
_cell_length_a 13.514(5)
_cell_length_b 11.619(6)
_cell_length_c 24.020(8)
_cell_measurement_reflns_used 13
_cell_measurement_temperature 170
_cell_measurement_theta_max 10.6
_cell_measurement_theta_min 9.5
_cell_volume 3717(3)
_computing_cell_refinement 'MSC/AFC Diffractometer Control'
_computing_data_collection 'MSC/AFC Diffractometer Control'
_computing_data_reduction 'teXsan (MSC, 1995)'
_computing_publication_material 'teXsan (MSC, 1995)'
_computing_structure_refinement 'teXsan (MSC, 1995)'
_computing_structure_solution
;

SAPI91 (Fan, 1991)

;
_diffrn_ambient_temperature 170
_diffrn_measurement_device 'Rigaku AFC6S'
_diffrn_measurement_method \w-2\q
_diffrn_orient_matrix_UB_11 0.00884
_diffrn_orient_matrix_UB_12 0.07412
_diffrn_orient_matrix_UB_13 -0.01965
_diffrn_orient_matrix_UB_21 -0.00101
_diffrn_orient_matrix_UB_22 -0.04266
_diffrn_orient_matrix_UB_23 -0.03628
_diffrn_orient_matrix_UB_31 -0.07456
_diffrn_orient_matrix_UB_32 0.00970
_diffrn_orient_matrix_UB_33 -0.00906
_diffrn_radiation_detector 'scintillation counter'
_diffrn_radiation_monochromator graphite
_diffrn_radiation_source 'X-ray tube'
_diffrn_radiation_type 'Mo K\a'
_diffrn_radiation_wavelength 0.7107
_diffrn_reflns_av_R_equivalents 0.06178
_diffrn_reflns_av_sigmaI/netI 0.140
_diffrn_reflns_limit_h_max 17
_diffrn_reflns_limit_h_min 0
_diffrn_reflns_limit_k_max 15
_diffrn_reflns_limit_k_min 0
_diffrn_reflns_limit_l_max 30
_diffrn_reflns_limit_l_min -31
_diffrn_reflns_number 9412
_diffrn_reflns_reduction_process 'Lp corrections applied'
_diffrn_reflns_theta_max 27.61
_diffrn_reflns_theta_min 2.57
_diffrn_standards_decay_% -3.10
_diffrn_standards_interval_count 200
_diffrn_standards_number 3
_exptl_absorpt_coefficient_mu 0.127
_exptl_absorpt_correction_T_max 1.000
_exptl_absorpt_correction_T_min 0.896
_exptl_absorpt_correction_type psi-scans
_exptl_crystal_colour colorless
_exptl_crystal_density_diffrn 0.985
_exptl_crystal_density_meas ?
_exptl_crystal_description prism
_exptl_crystal_F_000 1216.00
_exptl_crystal_size_max 0.62
_exptl_crystal_size_mid 0.50
_exptl_crystal_size_min 0.39
_refine_diff_density_max 0.25
_refine_diff_density_min -0.24
_refine_ls_extinction_coef 0.00000012(9)
_refine_ls_extinction_expression 'equ(3) Acta Cryst.(1968) A24, p213.'
_refine_ls_extinction_method 'Zachariasen (1967)'
_refine_ls_goodness_of_fit_all 3.036
_refine_ls_goodness_of_fit_obs 3.036
_refine_ls_hydrogen_treatment noref
_refine_ls_matrix_type full
_refine_ls_number_constraints 0
_refine_ls_number_parameters 353
_refine_ls_number_reflns 2527
_refine_ls_number_restraints 0
_refine_ls_R_factor_all 0.0611
_refine_ls_R_factor_obs 0.0611
_refine_ls_shift/esd_max 0.0049
_refine_ls_shift/esd_mean 0.0002
_refine_ls_structure_factor_coef F
_refine_ls_weighting_details 'w = 1/[\s^2^(Fo) + 0.00007|Fo|^2^]'
_refine_ls_weighting_scheme calc
_refine_ls_wR_factor_all 0.0706
_refine_ls_wR_factor_obs 0.0706
_reflns_number_observed 2527
_reflns_number_total 9042
_reflns_observed_criterion >3.00\s(I)
_cod_data_source_file ic990757v_3.cif
_cod_data_source_block Andrew-11
_cod_depositor_comments
;
The following automatic conversions were performed:

'_exptl_crystal_density_meas' value 'not measured' was changed to '?'
- the value is perceived as not measured.

Automatic conversion script
Id: cif_fix_values 3008 2015-01-20 13:52:24Z robertas 

The following automatic conversions were performed:

'_refine_ls_weighting_scheme' value 'w = 1/[\s^2^(Fo) +
0.00007|Fo|^2^]' was changed to 'calc'. New tag
'_refine_ls_weighting_details' was created. The value of the new tag
was set to 'w = 1/[\s^2^(Fo) + 0.00007|Fo|^2^]'.

Automatic conversion script
Id: cif_fix_values 3143 2015-03-26 13:38:13Z robertas 
;
_cod_original_cell_volume 3716.9(25)
_cod_original_sg_symbol_H-M 'P 21/n '
_cod_original_formula_sum 'C30 H62 Cl Li3 N4 O '
_cod_database_code 4322487

loop_
_symmetry_equiv_pos_as_xyz
'   +x,   +y,   +z'
1/2-x,1/2+y,1/2-z
'   -x,   -y,   -z'
1/2+x,1/2-y,1/2+z

loop_
_atom_site_aniso_label
_atom_site_aniso_U_11
_atom_site_aniso_U_22
_atom_site_aniso_U_33
_atom_site_aniso_U_12
_atom_site_aniso_U_13
_atom_site_aniso_U_23
Cl(1) 0.0638(13) 0.0607(14) 0.0589(12) 0.0142(11) 0.0201(10) 0.0203(11)
O(1) 0.066(4) 0.056(4) 0.066(4) 0.007(3) 0.012(3) -0.008(3)
N(1) 0.043(4) 0.038(4) 0.059(4) -0.007(3) -0.005(3) 0.008(3)
N(2) 0.055(4) 0.044(4) 0.034(3) -0.021(3) 0.004(3) -0.002(3)
N(3) 0.046(4) 0.046(4) 0.047(4) -0.006(3) 0.006(3) -0.003(3)
N(4) 0.045(4) 0.042(4) 0.044(4) 0.003(3) -0.001(3) -0.004(3)
C(1) 0.051(5) 0.034(5) 0.041(5) 0.005(4) 0.002(4) 0.008(4)
C(2) 0.052(5) 0.054(5) 0.042(4) 0.001(4) 0.003(4) 0.012(4)
C(3) 0.052(5) 0.069(6) 0.055(5) 0.006(4) 0.005(4) 0.013(4)
C(4) 0.086(7) 0.098(7) 0.061(6) 0.012(6) 0.033(5) 0.026(5)
C(5) 0.117(8) 0.113(9) 0.114(8) 0.020(7) 0.067(7) 0.001(7)
C(6) 0.054(5) 0.048(5) 0.064(5) -0.008(5) -0.013(4) 0.011(5)
C(7) 0.058(6) 0.076(6) 0.119(8) -0.023(5) 0.002(5) 0.024(6)
C(8) 0.094(7) 0.048(6) 0.076(6) -0.009(5) -0.022(5) 0.014(5)
C(9) 0.094(7) 0.062(6) 0.101(7) -0.034(5) -0.039(6) 0.008(5)
C(10) 0.052(5) 0.042(5) 0.051(5) -0.005(4) 0.005(4) 0.005(4)
C(11) 0.062(6) 0.071(6) 0.057(5) -0.017(5) 0.004(4) -0.003(5)
C(12) 0.069(6) 0.062(6) 0.053(5) -0.011(5) 0.006(4) -0.007(4)
C(13) 0.079(6) 0.062(6) 0.053(5) -0.028(5) 0.012(4) -0.007(4)
C(14) 0.049(5) 0.037(5) 0.040(4) 0.005(4) 0.008(4) 0.015(4)
C(15) 0.048(5) 0.053(5) 0.051(5) 0.004(4) 0.011(4) 0.002(4)
C(16) 0.050(5) 0.066(5) 0.052(5) 0.001(4) 0.016(4) 0.004(4)
C(17) 0.059(6) 0.071(6) 0.073(6) 0.007(5) 0.020(5) 0.006(5)
C(18) 0.090(7) 0.100(8) 0.094(7) 0.001(6) 0.047(6) 0.020(6)
C(19) 0.055(5) 0.054(5) 0.051(5) -0.005(4) 0.010(4) -0.002(4)
C(20) 0.088(7) 0.077(6) 0.050(5) -0.002(5) -0.013(5) 0.006(5)
C(21) 0.086(7) 0.077(6) 0.055(5) -0.017(5) 0.007(5) -0.015(5)
C(22) 0.058(5) 0.064(6) 0.069(5) -0.011(5) 0.000(4) -0.001(5)
C(23) 0.061(6) 0.049(5) 0.068(5) 0.007(5) 0.007(5) -0.003(5)
C(24) 0.082(6) 0.049(5) 0.078(6) 0.001(5) 0.008(5) -0.008(5)
C(25) 0.071(6) 0.067(6) 0.104(7) -0.004(5) -0.007(5) -0.020(5)
C(26) 0.109(7) 0.081(7) 0.052(5) 0.006(6) 0.004(5) -0.023(5)
C(27) 0.093(8) 0.118(9) 0.119(9) -0.023(7) 0.051(7) -0.039(7)
C(28) 0.113(10) 0.251(17) 0.157(12) -0.050(10) 0.064(9) -0.117(11)
C(29) 0.155(12) 0.102(9) 0.124(10) 0.000(8) 0.054(9) -0.040(7)
C(30) 0.102(9) 0.079(7) 0.123(9) -0.003(6) 0.032(7) -0.041(7)
Li(1) 0.071(9) 0.053(8) 0.027(6) -0.003(7) -0.003(6) -0.001(6)
Li(2) 0.063(9) 0.071(10) 0.052(8) 0.008(7) 0.022(7) 0.012(7)
Li(3) 0.135(15) 0.088(12) 0.110(13) 0.046(11) 0.072(11) 0.046(10)

loop_
_atom_site_label
_atom_site_fract_x
_atom_site_fract_y
_atom_site_fract_z
_atom_site_U_iso_or_equiv
_atom_site_occupancy
_atom_site_refinement_flags
_atom_site_thermal_displace_type
_atom_site_calc_flag
_atom_site_calc_attached_atom
Cl(1) 0.44213(14) 0.12405(16) 0.46064(7) 0.0600(7) 1.000 . Uani d ?
O(1) 0.2813(4) 0.3355(4) 0.4004(2) 0.0624(19) 1.000 . Uani d ?
N(1) 0.5077(4) 0.2700(5) 0.3417(2) 0.0482(19) 1.000 . Uani d ?
N(2) 0.3825(4) 0.1540(4) 0.3071(2) 0.0449(19) 1.000 . Uani d ?
N(3) 0.2804(4) -0.1045(5) 0.5251(2) 0.0464(19) 1.000 . Uani d ?
N(4) 0.3552(4) 0.0009(5) 0.5980(2) 0.0447(19) 1.000 . Uani d ?
C(1) 0.4494(5) 0.2275(6) 0.2950(3) 0.043(2) 1.000 . Uani d ?
C(2) 0.4653(5) 0.2540(6) 0.2342(3) 0.050(2) 1.000 . Uani d ?
C(3) 0.5418(5) 0.1721(6) 0.2157(3) 0.059(3) 1.000 . Uani d ?
C(4) 0.5452(6) 0.1791(7) 0.1523(3) 0.079(3) 1.000 . Uani d ?
C(5) 0.6121(7) 0.0899(8) 0.1328(4) 0.109(4) 1.000 . Uani d ?
C(6) 0.5673(6) 0.3763(7) 0.3441(3) 0.058(3) 1.000 . Uani d ?
C(7) 0.6557(6) 0.3735(7) 0.3109(4) 0.086(3) 1.000 . Uani d ?
C(8) 0.5011(6) 0.4817(6) 0.3263(3) 0.077(3) 1.000 . Uani d ?
C(9) 0.6090(6) 0.3916(7) 0.4071(4) 0.092(3) 1.000 . Uani d ?
C(10) 0.3018(5) 0.0977(6) 0.2675(3) 0.049(2) 1.000 . Uani d ?
C(11) 0.2239(5) 0.1864(6) 0.2396(3) 0.064(3) 1.000 . Uani d ?
C(12) 0.3337(5) 0.0225(6) 0.2215(3) 0.062(3) 1.000 . Uani d ?
C(13) 0.2498(6) 0.0197(6) 0.3048(3) 0.065(3) 1.000 . Uani d ?
C(14) 0.2673(5) -0.0410(6) 0.5692(3) 0.042(2) 1.000 . Uani d ?
C(15) 0.1675(5) -0.0227(6) 0.5884(3) 0.050(2) 1.000 . Uani d ?
C(16) 0.1544(5) -0.1081(6) 0.6350(3) 0.055(3) 1.000 . Uani d ?
C(17) 0.0556(5) -0.0958(7) 0.6561(3) 0.067(3) 1.000 . Uani d ?
C(18) 0.0439(6) -0.1806(7) 0.7022(4) 0.091(4) 1.000 . Uani d ?
C(19) 0.2022(6) -0.1591(6) 0.4831(3) 0.053(3) 1.000 . Uani d ?
C(20) 0.1401(6) -0.0678(7) 0.4462(3) 0.075(3) 1.000 . Uani d ?
C(21) 0.2611(6) -0.2278(7) 0.4452(3) 0.073(3) 1.000 . Uani d ?
C(22) 0.1307(5) -0.2422(6) 0.5064(3) 0.065(3) 1.000 . Uani d ?
C(23) 0.3630(6) 0.1070(7) 0.6320(3) 0.060(3) 1.000 . Uani d ?
C(24) 0.3170(6) 0.2103(6) 0.5968(3) 0.070(3) 1.000 . Uani d ?
C(25) 0.4756(6) 0.1289(7) 0.6476(4) 0.083(3) 1.000 . Uani d ?
C(26) 0.3199(6) 0.1004(7) 0.6869(3) 0.082(3) 1.000 . Uani d ?
C(27) 0.1854(8) 0.2912(9) 0.4013(4) 0.106(4) 1.000 . Uani d ?
C(28) 0.1408(9) 0.3524(13) 0.4425(5) 0.169(6) 1.000 . Uani d ?
C(29) 0.2116(10) 0.4321(9) 0.4693(5) 0.124(5) 1.000 . Uani d ?
C(30) 0.3020(7) 0.4204(8) 0.4433(4) 0.100(4) 1.000 . Uani d ?
Li(1) 0.3843(9) 0.2383(10) 0.3788(4) 0.051(4) 1.000 . Uani d ?
Li(2) 0.4026(9) -0.0174(11) 0.5204(5) 0.060(5) 1.000 . Uani d ?
Li(3) 0.5442(13) 0.1239(14) 0.3829(7) 0.105(6) 1.000 . Uani d ?
H(1) 0.4031 0.2461 0.2093 0.059 1.000 . Uiso c ?
H(2) 0.4889 0.3308 0.2326 0.059 1.000 . Uiso c ?
H(3) 0.6064 0.1906 0.2360 0.071 1.000 . Uiso c ?
H(4) 0.5248 0.0956 0.2245 0.071 1.000 . Uiso c ?
H(5) 0.4791 0.1688 0.1321 0.095 1.000 . Uiso c ?
H(6) 0.5692 0.2531 0.1444 0.095 1.000 . Uiso c ?
H(7) 0.5890 0.0154 0.1405 0.131 1.000 . Uiso c ?
H(8) 0.6107 0.0980 0.0933 0.131 1.000 . Uiso c ?
H(9) 0.6789 0.1001 0.1522 0.131 1.000 . Uiso c ?
H(10) 0.6992 0.3114 0.3240 0.103 1.000 . Uiso c ?
H(11) 0.6305 0.3636 0.2718 0.103 1.000 . Uiso c ?
H(12) 0.6918 0.4439 0.3165 0.103 1.000 . Uiso c ?
H(13) 0.5405 0.5496 0.3328 0.093 1.000 . Uiso c ?
H(14) 0.4735 0.4762 0.2873 0.093 1.000 . Uiso c ?
H(15) 0.4483 0.4846 0.3478 0.093 1.000 . Uiso c ?
H(16) 0.6481 0.3262 0.4205 0.111 1.000 . Uiso c ?
H(17) 0.6498 0.4586 0.4123 0.111 1.000 . Uiso c ?
H(18) 0.5550 0.3994 0.4274 0.111 1.000 . Uiso c ?
H(19) 0.2002 0.2302 0.2681 0.077 1.000 . Uiso c ?
H(20) 0.2542 0.2362 0.2161 0.077 1.000 . Uiso c ?
H(21) 0.1691 0.1472 0.2175 0.077 1.000 . Uiso c ?
H(22) 0.2761 -0.0128 0.2001 0.074 1.000 . Uiso c ?
H(23) 0.3660 0.0688 0.1973 0.074 1.000 . Uiso c ?
H(24) 0.3788 -0.0352 0.2384 0.074 1.000 . Uiso c ?
H(25) 0.2234 0.0651 0.3318 0.078 1.000 . Uiso c ?
H(26) 0.1966 -0.0207 0.2820 0.078 1.000 . Uiso c ?
H(27) 0.2969 -0.0338 0.3239 0.078 1.000 . Uiso c ?
H(28) 0.1648 0.0534 0.6025 0.060 1.000 . Uiso c ?
H(29) 0.1148 -0.0333 0.5572 0.060 1.000 . Uiso c ?
H(30) 0.1583 -0.1839 0.6206 0.066 1.000 . Uiso c ?
H(31) 0.2074 -0.0967 0.6659 0.066 1.000 . Uiso c ?
H(32) 0.0515 -0.0201 0.6705 0.080 1.000 . Uiso c ?
H(33) 0.0024 -0.1075 0.6253 0.080 1.000 . Uiso c ?
H(34) -0.0188 -0.1684 0.7141 0.109 1.000 . Uiso c ?
H(35) 0.0464 -0.2567 0.6881 0.109 1.000 . Uiso c ?
H(36) 0.0967 -0.1700 0.7333 0.109 1.000 . Uiso c ?
H(37) 0.1838 -0.0184 0.4303 0.090 1.000 . Uiso c ?
H(38) 0.0953 -0.1047 0.4169 0.090 1.000 . Uiso c ?
H(39) 0.1027 -0.0239 0.4688 0.090 1.000 . Uiso c ?
H(40) 0.3020 -0.2833 0.4673 0.088 1.000 . Uiso c ?
H(41) 0.2155 -0.2658 0.4166 0.088 1.000 . Uiso c ?
H(42) 0.3023 -0.1770 0.4282 0.088 1.000 . Uiso c ?
H(43) 0.0936 -0.2013 0.5302 0.078 1.000 . Uiso c ?
H(44) 0.0858 -0.2754 0.4759 0.078 1.000 . Uiso c ?
H(45) 0.1686 -0.3013 0.5274 0.078 1.000 . Uiso c ?
H(46) 0.3298 0.2787 0.6185 0.084 1.000 . Uiso c ?
H(47) 0.3461 0.2165 0.5636 0.084 1.000 . Uiso c ?
H(48) 0.2466 0.1995 0.5866 0.084 1.000 . Uiso c ?
H(49) 0.5067 0.0654 0.6684 0.100 1.000 . Uiso c ?
H(50) 0.5034 0.1385 0.6141 0.100 1.000 . Uiso c ?
H(51) 0.4867 0.1967 0.6699 0.100 1.000 . Uiso c ?
H(52) 0.3310 0.1714 0.7066 0.098 1.000 . Uiso c ?
H(53) 0.2498 0.0856 0.6783 0.098 1.000 . Uiso c ?
H(54) 0.3521 0.0401 0.7099 0.098 1.000 . Uiso c ?
H(55) 0.1451 0.3002 0.3651 0.127 1.000 . Uiso c ?
H(56) 0.1902 0.2118 0.4108 0.127 1.000 . Uiso c ?
H(57) 0.0824 0.3917 0.4246 0.203 1.000 . Uiso c ?
H(58) 0.1231 0.3001 0.4696 0.203 1.000 . Uiso c ?
H(59) 0.1857 0.5080 0.4639 0.148 1.000 . Uiso c ?
H(60) 0.2272 0.4159 0.5086 0.148 1.000 . Uiso c ?
H(61) 0.3573 0.3970 0.4709 0.120 1.000 . Uiso c ?
H(62) 0.3172 0.4917 0.4274 0.120 1.000 . Uiso c ?

loop_
_atom_type_symbol
_atom_type_oxidation_number
_atom_type_number_in_cell
_atom_type_scat_dispersion_real
_atom_type_scat_dispersion_imag
_atom_type_scat_source
C 0 120 0.003 0.002
;International Tables for Crystallography

(1992, Vol. C, Tables 4.2.6.8 and 6.1.1.1)

;
H 0 248 0.000 0.000
;International Tables for Crystallography

(1992, Vol. C, Table 6.1.1.2)

;
N 0 16 0.006 0.003
;International Tables for Crystallography

(1992, Vol. C, Tables 4.2.6.8 and 6.1.1.1)

;
O 0 4 0.011 0.006
;International Tables for Crystallography

(1992, Vol. C, Tables 4.2.6.8 and 6.1.1.1)

;
Li 0 12 0.000 0.000
;International Tables for Crystallography

(1992, Vol. C, Tables 4.2.6.8 and 6.1.1.1)

;
Cl 0 4 0.148 0.159
;International Tables for Crystallography

(1992, Vol. C, Tables 4.2.6.8 and 6.1.1.1)

;

loop_
_geom_angle_atom_site_label_1
_geom_angle_atom_site_label_2
_geom_angle_atom_site_label_3
_geom_angle
_geom_angle_site_symmetry_1
_geom_angle_site_symmetry_2
_geom_angle_site_symmetry_3
_geom_angle_publ_flag
Li(1) Cl(1) Li(2) 146.1(4) . . . yes
Li(1) Cl(1) Li(2) 126.4(4) . . 3_656 yes
Li(1) Cl(1) Li(3) 62.1(5) . . . yes
Li(2) Cl(1) Li(2) 78.6(4) . . 3_656 yes
Li(2) Cl(1) Li(3) 132.8(5) . . . yes
Li(2) Cl(1) Li(3) 64.4(4) 3_656 . . yes
C(27) O(1) C(30) 108.3(7) . . . yes
C(27) O(1) Li(1) 120.1(6) . . . yes
C(30) O(1) Li(1) 122.6(6) . . . yes
C(1) N(1) C(6) 125.4(6) . . . yes
C(1) N(1) Li(1) 83.8(5) . . . yes
C(1) N(1) Li(3) 99.3(7) . . . yes
C(6) N(1) Li(1) 127.9(6) . . . yes
C(6) N(1) Li(3) 127.6(7) . . . yes
Li(1) N(1) Li(3) 77.3(6) . . . yes
C(1) N(2) C(10) 127.6(6) . . . yes
C(1) N(2) Li(1) 87.9(5) . . . yes
C(10) N(2) Li(1) 132.9(6) . . . yes
C(14) N(3) C(19) 127.4(6) . . . yes
C(14) N(3) Li(2) 89.2(6) . . . yes
C(19) N(3) Li(2) 134.2(6) . . . yes
C(14) N(4) C(23) 123.8(6) . . . yes
C(14) N(4) Li(2) 83.3(5) . . . yes
C(14) N(4) Li(3) 111.2(7) . . 3_656 yes
C(23) N(4) Li(2) 125.3(6) . . . yes
C(23) N(4) Li(3) 120.0(7) . . 3_656 yes
Li(2) N(4) Li(3) 80.2(6) . . 3_656 yes
N(1) C(1) N(2) 112.5(6) . . . yes
N(1) C(1) C(2) 123.9(6) . . . yes
N(2) C(1) C(2) 123.4(6) . . . yes
C(1) C(2) C(3) 111.2(6) . . . yes
C(1) C(2) H(1) 109.0 . . . no
C(1) C(2) H(2) 109.0 . . . no
C(3) C(2) H(1) 109.0 . . . no
C(3) C(2) H(2) 109.0 . . . no
H(1) C(2) H(2) 109.5 . . . no
C(2) C(3) C(4) 113.1(6) . . . yes
C(2) C(3) H(3) 108.6 . . . no
C(2) C(3) H(4) 108.6 . . . no
C(4) C(3) H(3) 108.6 . . . no
C(4) C(3) H(4) 108.6 . . . no
H(3) C(3) H(4) 109.5 . . . no
C(3) C(4) C(5) 113.3(7) . . . yes
C(3) C(4) H(5) 108.5 . . . no
C(3) C(4) H(6) 108.5 . . . no
C(5) C(4) H(5) 108.5 . . . no
C(5) C(4) H(6) 108.5 . . . no
H(5) C(4) H(6) 109.5 . . . no
C(4) C(5) H(7) 109.5 . . . no
C(4) C(5) H(8) 109.5 . . . no
C(4) C(5) H(9) 109.4 . . . no
H(7) C(5) H(8) 109.5 . . . no
H(7) C(5) H(9) 109.5 . . . no
H(8) C(5) H(9) 109.5 . . . no
N(1) C(6) C(7) 115.4(7) . . . yes
N(1) C(6) C(8) 111.7(6) . . . yes
N(1) C(6) C(9) 104.1(6) . . . yes
C(7) C(6) C(8) 109.8(7) . . . yes
C(7) C(6) C(9) 109.0(6) . . . yes
C(8) C(6) C(9) 106.4(7) . . . yes
C(6) C(7) H(10) 109.5 . . . no
C(6) C(7) H(11) 109.5 . . . no
C(6) C(7) H(12) 109.5 . . . no
H(10) C(7) H(11) 109.5 . . . no
H(10) C(7) H(12) 109.5 . . . no
H(11) C(7) H(12) 109.5 . . . no
C(6) C(8) H(13) 109.5 . . . no
C(6) C(8) H(14) 109.5 . . . no
C(6) C(8) H(15) 109.5 . . . no
H(13) C(8) H(14) 109.5 . . . no
H(13) C(8) H(15) 109.5 . . . no
H(14) C(8) H(15) 109.5 . . . no
C(6) C(9) H(16) 109.5 . . . no
C(6) C(9) H(17) 109.5 . . . no
C(6) C(9) H(18) 109.5 . . . no
H(16) C(9) H(17) 109.5 . . . no
H(16) C(9) H(18) 109.5 . . . no
H(17) C(9) H(18) 109.5 . . . no
N(2) C(10) C(11) 111.1(6) . . . yes
N(2) C(10) C(12) 116.9(6) . . . yes
N(2) C(10) C(13) 104.4(5) . . . yes
C(11) C(10) C(12) 108.9(6) . . . yes
C(11) C(10) C(13) 107.6(6) . . . yes
C(12) C(10) C(13) 107.4(6) . . . yes
C(10) C(11) H(19) 109.5 . . . no
C(10) C(11) H(20) 109.5 . . . no
C(10) C(11) H(21) 109.5 . . . no
H(19) C(11) H(20) 109.5 . . . no
H(19) C(11) H(21) 109.5 . . . no
H(20) C(11) H(21) 109.5 . . . no
C(10) C(12) H(22) 109.5 . . . no
C(10) C(12) H(23) 109.5 . . . no
C(10) C(12) H(24) 109.5 . . . no
H(22) C(12) H(23) 109.5 . . . no
H(22) C(12) H(24) 109.5 . . . no
H(23) C(12) H(24) 109.5 . . . no
C(10) C(13) H(25) 109.5 . . . no
C(10) C(13) H(26) 109.5 . . . no
C(10) C(13) H(27) 109.5 . . . no
H(25) C(13) H(26) 109.5 . . . no
H(25) C(13) H(27) 109.5 . . . no
H(26) C(13) H(27) 109.5 . . . no
N(3) C(14) N(4) 112.4(6) . . . yes
N(3) C(14) C(15) 124.6(7) . . . yes
N(4) C(14) C(15) 122.8(6) . . . yes
C(14) C(15) C(16) 110.6(6) . . . yes
C(14) C(15) H(28) 109.2 . . . no
C(14) C(15) H(29) 109.2 . . . no
C(16) C(15) H(28) 109.2 . . . no
C(16) C(15) H(29) 109.2 . . . no
H(28) C(15) H(29) 109.5 . . . no
C(15) C(16) C(17) 113.7(6) . . . yes
C(15) C(16) H(30) 108.4 . . . no
C(15) C(16) H(31) 108.4 . . . no
C(17) C(16) H(30) 108.4 . . . no
C(17) C(16) H(31) 108.4 . . . no
H(30) C(16) H(31) 109.5 . . . no
C(16) C(17) C(18) 113.1(6) . . . yes
C(16) C(17) H(32) 108.6 . . . no
C(16) C(17) H(33) 108.6 . . . no
C(18) C(17) H(32) 108.6 . . . no
C(18) C(17) H(33) 108.6 . . . no
H(32) C(17) H(33) 109.5 . . . no
C(17) C(18) H(34) 109.4 . . . no
C(17) C(18) H(35) 109.5 . . . no
C(17) C(18) H(36) 109.5 . . . no
H(34) C(18) H(35) 109.5 . . . no
H(34) C(18) H(36) 109.5 . . . no
H(35) C(18) H(36) 109.5 . . . no
N(3) C(19) C(20) 110.8(6) . . . yes
N(3) C(19) C(21) 104.3(6) . . . yes
N(3) C(19) C(22) 116.3(6) . . . yes
C(20) C(19) C(21) 107.8(6) . . . yes
C(20) C(19) C(22) 109.1(6) . . . yes
C(21) C(19) C(22) 108.1(6) . . . yes
C(19) C(20) H(37) 109.5 . . . no
C(19) C(20) H(38) 109.5 . . . no
C(19) C(20) H(39) 109.5 . . . no
H(37) C(20) H(38) 109.5 . . . no
H(37) C(20) H(39) 109.5 . . . no
H(38) C(20) H(39) 109.5 . . . no
C(19) C(21) H(40) 109.5 . . . no
C(19) C(21) H(41) 109.5 . . . no
C(19) C(21) H(42) 109.5 . . . no
H(40) C(21) H(41) 109.5 . . . no
H(40) C(21) H(42) 109.5 . . . no
H(41) C(21) H(42) 109.5 . . . no
C(19) C(22) H(43) 109.5 . . . no
C(19) C(22) H(44) 109.5 . . . no
C(19) C(22) H(45) 109.5 . . . no
H(43) C(22) H(44) 109.5 . . . no
H(43) C(22) H(45) 109.5 . . . no
H(44) C(22) H(45) 109.5 . . . no
N(4) C(23) C(24) 111.4(6) . . . yes
N(4) C(23) C(25) 104.5(6) . . . yes
N(4) C(23) C(26) 115.7(6) . . . yes
C(24) C(23) C(25) 107.4(7) . . . yes
C(24) C(23) C(26) 109.5(6) . . . yes
C(25) C(23) C(26) 107.8(6) . . . yes
C(23) C(24) H(46) 109.5 . . . no
C(23) C(24) H(47) 109.5 . . . no
C(23) C(24) H(48) 109.5 . . . no
H(46) C(24) H(47) 109.5 . . . no
H(46) C(24) H(48) 109.5 . . . no
H(47) C(24) H(48) 109.5 . . . no
C(23) C(25) H(49) 109.5 . . . no
C(23) C(25) H(50) 109.5 . . . no
C(23) C(25) H(51) 109.5 . . . no
H(49) C(25) H(50) 109.5 . . . no
H(49) C(25) H(51) 109.5 . . . no
H(50) C(25) H(51) 109.5 . . . no
C(23) C(26) H(52) 109.5 . . . no
C(23) C(26) H(53) 109.5 . . . no
C(23) C(26) H(54) 109.5 . . . no
H(52) C(26) H(53) 109.5 . . . no
H(52) C(26) H(54) 109.5 . . . no
H(53) C(26) H(54) 109.5 . . . no
O(1) C(27) C(28) 109.1(8) . . . yes
O(1) C(27) H(55) 109.6 . . . no
O(1) C(27) H(56) 109.6 . . . no
C(28) C(27) H(55) 109.5 . . . no
C(28) C(27) H(56) 109.6 . . . no
H(55) C(27) H(56) 109.5 . . . no
C(27) C(28) C(29) 108.0(10) . . . yes
C(27) C(28) H(57) 109.9 . . . no
C(27) C(28) H(58) 109.8 . . . no
C(29) C(28) H(57) 109.9 . . . no
C(29) C(28) H(58) 109.8 . . . no
H(57) C(28) H(58) 109.5 . . . no
C(28) C(29) C(30) 107.2(9) . . . yes
C(28) C(29) H(59) 110.0 . . . no
C(28) C(29) H(60) 110.1 . . . no
C(30) C(29) H(59) 110.0 . . . no
C(30) C(29) H(60) 110.1 . . . no
H(59) C(29) H(60) 109.5 . . . no
O(1) C(30) C(29) 107.3(8) . . . yes
O(1) C(30) H(61) 110.0 . . . no
O(1) C(30) H(62) 110.0 . . . no
C(29) C(30) H(61) 110.0 . . . no
C(29) C(30) H(62) 110.0 . . . no
H(61) C(30) H(62) 109.5 . . . no
Cl(1) Li(1) O(1) 104.7(5) . . . yes
Cl(1) Li(1) N(1) 106.3(5) . . . yes
Cl(1) Li(1) N(2) 113.3(5) . . . yes
O(1) Li(1) N(1) 133.4(7) . . . yes
O(1) Li(1) N(2) 128.3(6) . . . yes
N(1) Li(1) N(2) 66.5(4) . . . yes
Cl(1) Li(2) Cl(1) 101.4(4) . . 3_656 yes
Cl(1) Li(2) N(3) 133.8(6) . . . yes
Cl(1) Li(2) N(4) 128.6(6) . . . yes
Cl(1) Li(2) N(3) 116.1(6) 3_656 . . yes
Cl(1) Li(2) N(4) 105.9(5) 3_656 . . yes
N(3) Li(2) N(4) 67.0(4) . . . yes
Cl(1) Li(3) N(1) 104.5(6) . . . yes
Cl(1) Li(3) N(4) 105.7(6) . . 3_656 yes
N(1) Li(3) N(4) 147.3(9) . . 3_656 yes

loop_
_geom_bond_atom_site_label_1
_geom_bond_atom_site_label_2
_geom_bond_distance
_geom_bond_site_symmetry_1
_geom_bond_site_symmetry_2
_geom_bond_publ_flag
Cl(1) Li(1) 2.390(11) . . yes
Cl(1) Li(2) 2.304(12) . . yes
Cl(1) Li(2) 2.412(12) . 3_656 yes
Cl(1) Li(3) 2.502(14) . . yes
O(1) C(27) 1.398(9) . . yes
O(1) C(30) 1.421(9) . . yes
O(1) Li(1) 1.931(13) . . yes
N(1) C(1) 1.350(7) . . yes
N(1) C(6) 1.470(8) . . yes
N(1) Li(1) 2.053(13) . . yes
N(1) Li(3) 1.985(15) . . yes
N(2) C(1) 1.311(7) . . yes
N(2) C(10) 1.472(8) . . yes
N(2) Li(1) 1.978(12) . . yes
N(3) C(14) 1.326(7) . . yes
N(3) C(19) 1.475(8) . . yes
N(3) Li(2) 1.957(13) . . yes
N(4) C(14) 1.359(7) . . yes
N(4) C(23) 1.473(8) . . yes
N(4) Li(2) 2.082(13) . . yes
N(4) Li(3) 1.987(15) . 3_656 yes
C(1) C(2) 1.544(8) . . yes
C(2) C(3) 1.526(9) . . yes
C(2) H(1) 0.95 . . no
C(2) H(2) 0.95 . . no
C(3) C(4) 1.533(9) . . yes
C(3) H(3) 0.95 . . no
C(3) H(4) 0.95 . . no
C(4) C(5) 1.502(10) . . yes
C(4) H(5) 0.95 . . no
C(4) H(6) 0.95 . . no
C(5) H(7) 0.95 . . no
C(5) H(8) 0.95 . . no
C(5) H(9) 0.95 . . no
C(6) C(7) 1.546(10) . . yes
C(6) C(8) 1.535(9) . . yes
C(6) C(9) 1.531(9) . . yes
C(7) H(10) 0.95 . . no
C(7) H(11) 0.95 . . no
C(7) H(12) 0.95 . . no
C(8) H(13) 0.95 . . no
C(8) H(14) 0.95 . . no
C(8) H(15) 0.95 . . no
C(9) H(16) 0.95 . . no
C(9) H(17) 0.95 . . no
C(9) H(18) 0.95 . . no
C(10) C(11) 1.543(9) . . yes
C(10) C(12) 1.528(9) . . yes
C(10) C(13) 1.528(9) . . yes
C(11) H(19) 0.95 . . no
C(11) H(20) 0.95 . . no
C(11) H(21) 0.95 . . no
C(12) H(22) 0.95 . . no
C(12) H(23) 0.95 . . no
C(12) H(24) 0.95 . . no
C(13) H(25) 0.95 . . no
C(13) H(26) 0.95 . . no
C(13) H(27) 0.95 . . no
C(14) C(15) 1.514(9) . . yes
C(15) C(16) 1.528(8) . . yes
C(15) H(28) 0.95 . . no
C(15) H(29) 0.95 . . no
C(16) C(17) 1.514(9) . . yes
C(16) H(30) 0.95 . . no
C(16) H(31) 0.95 . . no
C(17) C(18) 1.509(10) . . yes
C(17) H(32) 0.95 . . no
C(17) H(33) 0.95 . . no
C(18) H(34) 0.95 . . no
C(18) H(35) 0.95 . . no
C(18) H(36) 0.95 . . no
C(19) C(20) 1.536(9) . . yes
C(19) C(21) 1.532(9) . . yes
C(19) C(22) 1.537(9) . . yes
C(20) H(37) 0.95 . . no
C(20) H(38) 0.95 . . no
C(20) H(39) 0.95 . . no
C(21) H(40) 0.95 . . no
C(21) H(41) 0.95 . . no
C(21) H(42) 0.95 . . no
C(22) H(43) 0.95 . . no
C(22) H(44) 0.95 . . no
C(22) H(45) 0.95 . . no
C(23) C(24) 1.536(9) . . yes
C(23) C(25) 1.525(9) . . yes
C(23) C(26) 1.533(10) . . yes
C(24) H(46) 0.95 . . no
C(24) H(47) 0.95 . . no
C(24) H(48) 0.95 . . no
C(25) H(49) 0.95 . . no
C(25) H(50) 0.95 . . no
C(25) H(51) 0.95 . . no
C(26) H(52) 0.95 . . no
C(26) H(53) 0.95 . . no
C(26) H(54) 0.95 . . no
C(27) C(28) 1.433(12) . . yes
C(27) H(55) 0.95 . . no
C(27) H(56) 0.95 . . no
C(28) C(29) 1.406(12) . . yes
C(28) H(57) 0.95 . . no
C(28) H(58) 0.95 . . no
C(29) C(30) 1.469(12) . . yes
C(29) H(59) 0.95 . . no
C(29) H(60) 0.95 . . no
C(30) H(61) 0.95 . . no
C(30) H(62) 0.95 . . no

loop_
_geom_torsion_atom_site_label_1
_geom_torsion_atom_site_label_2
_geom_torsion_atom_site_label_3
_geom_torsion_atom_site_label_4
_geom_torsion_site_symmetry_1
_geom_torsion_site_symmetry_2
_geom_torsion_site_symmetry_3
_geom_torsion_site_symmetry_4
_geom_torsion
_geom_torsion_publ_flag
Cl(1) Li(1) O(1) C(27) . . . . -78.3(7) no
Cl(1) Li(1) O(1) C(30) . . . . 65.0(8) no
Cl(1) Li(1) N(1) C(1) . . . . 126.9(5) no
Cl(1) Li(1) N(1) C(6) . . . . -102.3(7) no
Cl(1) Li(1) N(1) Li(3) . . . . 25.9(7) no
Cl(1) Li(1) N(2) C(1) . . . . -117.0(6) no
Cl(1) Li(1) N(2) C(10) . . . . 100.1(7) no
Cl(1) Li(2) Cl(1) Li(1) . . 3_656 3_656 154.6(4) no
Cl(1) Li(2) Cl(1) Li(2) . . 3_656 3_656 0.0000 no
Cl(1) Li(2) Cl(1) Li(3) . . 3_656 3_656 149.9(7) no
Cl(1) Li(2) N(3) C(14) . . . . -104.9(9) no
Cl(1) Li(2) N(3) C(19) . . . . 41.7(13) no
Cl(1) Li(2) N(4) C(14) . . . . 111.6(8) no
Cl(1) Li(2) N(4) C(23) . . . . -15.5(11) no
Cl(1) Li(2) N(4) Li(3) . . . 3_656 -135.5(9) no
Cl(1) Li(2) Cl(1) Li(1) . 3_656 3_656 3_656 -141.7(6) no
Cl(1) Li(2) Cl(1) Li(2) . 3_656 3_656 . 0.0000 no
Cl(1) Li(2) Cl(1) Li(3) . 3_656 3_656 3_656 -38.1(8) no
Cl(1) Li(2) N(3) C(14) . 3_656 3_656 3_656 -114.3(6) no
Cl(1) Li(2) N(3) C(19) . 3_656 3_656 3_656 99.0(8) no
Cl(1) Li(2) N(4) C(14) . 3_656 3_656 3_656 129.0(6) no
Cl(1) Li(2) N(4) C(23) . 3_656 3_656 3_656 -103.9(7) no
Cl(1) Li(2) N(4) Li(3) . 3_656 3_656 . 16.1(7) no
Cl(1) Li(3) N(1) C(1) . . . . -105.9(7) no
Cl(1) Li(3) N(1) C(6) . . . . 104.0(8) no
Cl(1) Li(3) N(1) Li(1) . . . . -24.4(6) no
Cl(1) Li(3) N(4) C(14) . . 3_656 3_656 -94.3(7) no
Cl(1) Li(3) N(4) C(23) . . 3_656 3_656 109.8(7) no
Cl(1) Li(3) N(4) Li(2) . . 3_656 3_656 -15.5(6) no
O(1) C(27) C(28) C(29) . . . . -2.7(15) no
O(1) C(30) C(29) C(28) . . . . 1.5(13) no
O(1) Li(1) Cl(1) Li(2) . . . . 66.5(9) no
O(1) Li(1) Cl(1) Li(2) . . . 3_656 -162.5(5) no
O(1) Li(1) Cl(1) Li(3) . . . . -167.3(8) no
O(1) Li(1) N(1) C(1) . . . . -103.2(8) no
O(1) Li(1) N(1) C(6) . . . . 27.6(11) no
O(1) Li(1) N(1) Li(3) . . . . 155.8(9) no
O(1) Li(1) N(2) C(1) . . . . 109.1(8) no
O(1) Li(1) N(2) C(10) . . . . -33.8(12) no
N(1) C(1) N(2) C(10) . . . . 174.9(6) no
N(1) C(1) N(2) Li(1) . . . . 28.8(6) no
N(1) C(1) C(2) C(3) . . . . 85.5(8) no
N(1) Li(1) Cl(1) Li(2) . . . . -148.7(6) no
N(1) Li(1) Cl(1) Li(2) . . . 3_656 -17.7(7) no
N(1) Li(1) Cl(1) Li(3) . . . . -22.5(6) no
N(1) Li(1) O(1) C(27) . . . . 151.3(8) no
N(1) Li(1) O(1) C(30) . . . . -65.4(10) no
N(1) Li(1) N(2) C(1) . . . . -18.6(4) no
N(1) Li(1) N(2) C(10) . . . . -161.5(6) no
N(1) Li(3) Cl(1) Li(1) . . . . 23.1(6) no
N(1) Li(3) Cl(1) Li(2) . . . . 165.3(5) no
N(1) Li(3) Cl(1) Li(2) . . . 3_656 -152.6(9) no
N(1) Li(3) N(4) C(14) . . 3_656 3_656 62.2(20) no
N(1) Li(3) N(4) C(23) . . 3_656 3_656 -93.7(19) no
N(1) Li(3) N(4) Li(2) . . 3_656 3_656 141.1(19) no
N(2) C(1) N(1) C(6) . . . . -160.7(6) no
N(2) C(1) N(1) Li(1) . . . . -27.8(6) no
N(2) C(1) N(1) Li(3) . . . . 48.3(7) no
N(2) C(1) C(2) C(3) . . . . -88.9(8) no
N(2) Li(1) Cl(1) Li(2) . . . . -77.7(9) no
N(2) Li(1) Cl(1) Li(2) . . . 3_656 53.3(8) no
N(2) Li(1) Cl(1) Li(3) . . . . 48.5(7) no
N(2) Li(1) O(1) C(27) . . . . 58.6(11) no
N(2) Li(1) O(1) C(30) . . . . -158.2(8) no
N(2) Li(1) N(1) C(1) . . . . 18.1(4) no
N(2) Li(1) N(1) C(6) . . . . 148.9(6) no
N(2) Li(1) N(1) Li(3) . . . . -82.9(6) no
N(3) C(14) N(4) C(23) . . . . 153.8(6) no
N(3) C(14) N(4) Li(2) . . . . 25.3(6) no
N(3) C(14) N(4) Li(3) . . . 3_656 -51.4(8) no
N(3) C(14) C(15) C(16) . . . . 95.2(7) no
N(3) Li(2) Cl(1) Li(1) . . . . -2.9(14) no
N(3) Li(2) Cl(1) Li(2) . . . 3_656 -144.6(11) no
N(3) Li(2) Cl(1) Li(3) . . . . -106.5(10) no
N(3) Li(2) Cl(1) Li(1) . . 3_656 3_656 -53.2(8) no
N(3) Li(2) Cl(1) Li(2) . . 3_656 3_656 152.2(9) no
N(3) Li(2) Cl(1) Li(3) . . 3_656 3_656 -57.9(7) no
N(3) Li(2) N(4) C(14) . . . . -16.9(4) no
N(3) Li(2) N(4) C(23) . . . . -144.0(6) no
N(3) Li(2) N(4) Li(3) . . . 3_656 96.0(6) no
N(4) C(14) N(3) C(19) . . . . -177.1(6) no
N(4) C(14) N(3) Li(2) . . . . -26.9(6) no
N(4) C(14) C(15) C(16) . . . . -80.4(8) no
N(4) Li(2) Cl(1) Li(1) . . . . -97.1(9) no
N(4) Li(2) Cl(1) Li(2) . . . 3_656 121.2(9) no
N(4) Li(2) Cl(1) Li(3) . . . . 159.3(7) no
N(4) Li(2) Cl(1) Li(1) . . 3_656 3_656 18.6(8) no
N(4) Li(2) Cl(1) Li(2) . . 3_656 3_656 -136.0(8) no
N(4) Li(2) Cl(1) Li(3) . . 3_656 3_656 13.9(6) no
N(4) Li(2) N(3) C(14) . . . . 17.2(4) no
N(4) Li(2) N(3) C(19) . . . . 163.9(7) no
N(4) Li(3) Cl(1) Li(1) . 3_656 3_656 3_656 169.7(10) no
N(4) Li(3) Cl(1) Li(2) . 3_656 3_656 . -14.6(6) no
N(4) Li(3) Cl(1) Li(2) . 3_656 3_656 3_656 27.5(12) no
N(4) Li(3) N(1) C(1) . 3_656 3_656 3_656 -97.4(19) no
N(4) Li(3) N(1) C(6) . 3_656 3_656 3_656 52.7(21) no
N(4) Li(3) N(1) Li(1) . 3_656 3_656 3_656 -178.9(20) no
C(1) N(1) C(6) C(7) . . . . -66.7(9) no
C(1) N(1) C(6) C(8) . . . . 59.5(9) no
C(1) N(1) C(6) C(9) . . . . 173.9(6) no
C(1) N(2) C(10) C(11) . . . . -65.7(9) no
C(1) N(2) C(10) C(12) . . . . 60.1(9) no
C(1) N(2) C(10) C(13) . . . . 178.6(7) no
C(1) C(2) C(3) C(4) . . . . 168.8(6) no
C(2) C(1) N(1) C(6) . . . . 24.4(10) no
C(2) C(1) N(1) Li(1) . . . . 157.3(7) no
C(2) C(1) N(1) Li(3) . . . . -126.7(7) no
C(2) C(1) N(2) C(10) . . . . -10.1(11) no
C(2) C(1) N(2) Li(1) . . . . -156.2(7) no
C(2) C(3) C(4) C(5) . . . . -173.8(7) no
C(7) C(6) N(1) Li(1) . . . . -179.3(6) no
C(7) C(6) N(1) Li(3) . . . . 76.2(9) no
C(8) C(6) N(1) Li(1) . . . . -53.1(9) no
C(8) C(6) N(1) Li(3) . . . . -157.5(7) no
C(9) C(6) N(1) Li(1) . . . . 61.3(8) no
C(9) C(6) N(1) Li(3) . . . . -43.1(10) no
C(11) C(10) N(2) Li(1) . . . . 64.9(9) no
C(12) C(10) N(2) Li(1) . . . . -169.3(6) no
C(13) C(10) N(2) Li(1) . . . . -50.8(9) no
C(14) N(3) C(19) C(20) . . . . 68.3(9) no
C(14) N(3) C(19) C(21) . . . . -175.9(6) no
C(14) N(3) C(19) C(22) . . . . -57.0(9) no
C(14) N(4) C(23) C(24) . . . . -55.3(9) no
C(14) N(4) C(23) C(25) . . . . -170.9(6) no
C(14) N(4) C(23) C(26) . . . . 70.6(8) no
C(14) C(15) C(16) C(17) . . . . -179.5(6) no
C(15) C(14) N(3) C(19) . . . . 6.9(10) no
C(15) C(14) N(3) Li(2) . . . . 157.1(7) no
C(15) C(14) N(4) C(23) . . . . -30.1(9) no
C(15) C(14) N(4) Li(2) . . . . -158.5(7) no
C(15) C(14) N(4) Li(3) . . . 3_656 124.7(7) no
C(15) C(16) C(17) C(18) . . . . -179.9(6) no
C(20) C(19) N(3) Li(2) . . . . -67.8(10) no
C(21) C(19) N(3) Li(2) . . . . 47.9(10) no
C(22) C(19) N(3) Li(2) . . . . 166.8(7) no
C(24) C(23) N(4) Li(2) . . . . 52.3(9) no
C(24) C(23) N(4) Li(3) . . . 3_656 151.9(7) no
C(25) C(23) N(4) Li(2) . . . . -63.4(8) no
C(25) C(23) N(4) Li(3) . . . 3_656 36.3(9) no
C(26) C(23) N(4) Li(2) . . . . 178.2(6) no
C(26) C(23) N(4) Li(3) . . . 3_656 -82.1(9) no
C(27) O(1) C(30) C(29) . . . . -3.1(10) no
C(27) C(28) C(29) C(30) . . . . 0.7(15) no
C(28) C(27) O(1) C(30) . . . . 3.6(12) no
C(28) C(27) O(1) Li(1) . . . . 151.6(9) no
C(29) C(30) O(1) Li(1) . . . . -150.1(8) no
Li(2) Cl(1) Li(2) Cl(1) . . 3_656 3_656 0.0000 no
Li(2) Cl(1) Li(2) Cl(1) . 3_656 3_656 . 0.0000 no
